data_7241179
loop_
_publ_author_name
'Nunes Costa, Rogeria'
'Choquesillo-Lazarte, Duane'
'Cuffini, Silvia Lucia'
'Pidcock, Elna'
'Infantes, Lourdes'

_publ_section_title
;
 Invitation to Submit: The Cambridge Structural Database - A wealth of
 knowledge gained from a million structures Optimization and comparison of
 statistical tools for the prediction of multicomponent forms of a
 molecule: the antiretroviral Nevirapine as a case study
;
_journal_name_full CrystEngComm
_journal_paper_doi 10.1039/D0CE00948B
_journal_year 2020
_chemical_formula_moiety 'C15 H14 N4 O, 0.5(C7 H6 O3)'
_chemical_formula_sum 'C18.5 H17 N4 O2.5'
_chemical_formula_weight 335.36
_space_group_crystal_system triclinic
_space_group_IT_number 2
_space_group_name_Hall '-P 1'
_space_group_name_H-M_alt 'P -1'
_atom_sites_solution_hydrogens mixed
_audit_creation_method SHELXL-2018/3
_audit_update_record
;
2020-08-06 deposited with the CCDC.	2020-08-28 downloaded from the CCDC.
;
_cell_angle_alpha 96.11(3)
_cell_angle_beta 92.79(3)
_cell_angle_gamma 98.34(3)
_cell_formula_units_Z 2
_cell_length_a 7.2706(14)
_cell_length_b 9.5902(19)
_cell_length_c 11.881(2)
_cell_measurement_reflns_used 9639
_cell_measurement_temperature 296.15
_cell_measurement_theta_max 66.54
_cell_measurement_theta_min 3.75
_cell_volume 813.3(3)
_computing_cell_refinement 'Bruker SAINT'
_computing_data_collection 'Bruker APEX2'
_computing_data_reduction 'Bruker SAINT'
_computing_molecular_graphics ?'
_computing_publication_material 'Olex2 1.3 (Dolomanov et al., 2009)'
_computing_structure_refinement 'SHELXL-2018/3 (Sheldrick, 2018)'
_computing_structure_solution 'SHELXS (Sheldrick 2008)'
_diffrn_ambient_temperature 296(2)
_diffrn_measured_fraction_theta_full 0.974
_diffrn_measured_fraction_theta_max 0.974
_diffrn_measurement_device_type 'Bruker APEX-II CCD'
_diffrn_measurement_method '\f and \w scans'
_diffrn_radiation_type CuK\a
_diffrn_radiation_wavelength 1.54178
_diffrn_reflns_av_R_equivalents 0.0743
_diffrn_reflns_av_unetI/netI 0.0478
_diffrn_reflns_Laue_measured_fraction_full 0.974
_diffrn_reflns_Laue_measured_fraction_max 0.974
_diffrn_reflns_limit_h_max 7
_diffrn_reflns_limit_h_min -8
_diffrn_reflns_limit_k_max 11
_diffrn_reflns_limit_k_min -11
_diffrn_reflns_limit_l_max 14
_diffrn_reflns_limit_l_min -14
_diffrn_reflns_number 25432
_diffrn_reflns_point_group_measured_fraction_full 0.974
_diffrn_reflns_point_group_measured_fraction_max 0.974
_diffrn_reflns_theta_full 66.586
_diffrn_reflns_theta_max 66.586
_diffrn_reflns_theta_min 3.749
_diffrn_standards_number 0
_exptl_absorpt_coefficient_mu 0.769
_exptl_absorpt_correction_T_max 0.7528
_exptl_absorpt_correction_T_min 0.5802
_exptl_absorpt_correction_type multi-scan
_exptl_absorpt_process_details
;
SADABS-2016/2 (Bruker,2016/2) was used for absorption correction.
wR2(int) was 0.1423 before and 0.0948 after correction.
The Ratio of minimum to maximum transmission is 0.7707.
The \l/2 correction factor is Not present.
;
_exptl_crystal_colour colorless
_exptl_crystal_density_diffrn 1.369
_exptl_crystal_description Plate
_exptl_crystal_F_000 352
_exptl_crystal_size_max 0.26
_exptl_crystal_size_mid 0.14
_exptl_crystal_size_min 0.03
_refine_diff_density_max 0.202
_refine_diff_density_min -0.220
_refine_diff_density_rms 0.051
_refine_ls_extinction_coef 0.0130(19)
_refine_ls_extinction_expression Fc^*^=kFc[1+0.001xFc^2^\l^3^/sin(2\q)]^-1/4^
_refine_ls_extinction_method 'SHELXL-2018/3 (Sheldrick 2018)'
_refine_ls_goodness_of_fit_ref 1.025
_refine_ls_hydrogen_treatment constr
_refine_ls_matrix_type full
_refine_ls_number_parameters 262
_refine_ls_number_reflns 2801
_refine_ls_number_restraints 69
_refine_ls_restrained_S_all 1.014
_refine_ls_R_factor_all 0.1332
_refine_ls_R_factor_gt 0.0667
_refine_ls_shift/su_max 0.000
_refine_ls_shift/su_mean 0.000
_refine_ls_structure_factor_coef Fsqd
_refine_ls_weighting_details 'w=1/[\s^2^(Fo^2^)+(0.0864P)^2^+0.5292P] where P=(Fo^2^+2Fc^2^)/3'
_refine_ls_weighting_scheme calc
_refine_ls_wR_factor_gt 0.1582
_refine_ls_wR_factor_ref 0.2086
_reflns_Friedel_coverage 0.000
_reflns_number_gt 1572
_reflns_number_total 2801
_reflns_threshold_expression 'I > 2\s(I)'
_cod_data_source_file d0ce00948b2.cif
_cod_data_source_block 3hbzc
_cod_original_formula_sum 'C18.50 H17 N4 O2.50'
_cod_database_code 7241179
_shelx_shelxl_version_number 2018/3
_shelx_space_group_comment
;
The symmetry employed for this shelxl refinement is uniquely defined
by the following loop, which should always be used as a source of
symmetry information in preference to the above space-group names.
They are only intended as comments.
;
_olex2_refinement_description
;
1. Fixed Uiso
 At 1.2 times of:
  All C(H) groups, All C(H,H) groups, All N(H) groups
 At 1.5 times of:
  All C(H,H,H) groups, All O(H) groups
2. Rigid body (RIGU) restrains
 O1A, O2A, O3A, C1A, C2A, C3A, C4A, C5A, C6A, C7A
 with sigma for 1-2 distances of 0.01 and sigma for 1-3 distances of 0.01
3. Others
 Fixed Sof: O2A(0.5) O1A(0.5) H1A(0.5) O3A(0.5) H3A(0.5) C1A(0.5) C2A(0.5)
 H2A(0.5) C3A(0.5) C4A(0.5) H4A(0.5) C5A(0.5) H5A(0.5) C6A(0.5) H6A(0.5)
 C7A(0.5)
4.a Riding coordinates:
 O1A(H1A)
4.b Free rotating group:
 O2A(O1A)
4.c Ternary CH refined with riding coordinates:
 C13(H13)
4.d Secondary CH2 refined with riding coordinates:
 C14(H14A,H14B), C15(H15A,H15B)
4.e Aromatic/amide H refined with riding coordinates:
 N1(H1), C7(H7), C8(H8), C9(H9), C10(H10), C11(H11), C2A(H2A), C4A(H4A),
 C5A(H5A), C6A(H6A)
4.f Fitted hexagon refined as free rotating group:
 C1A(C2A,C3A,C4A,C5A,C6A)
4.g Idealised Me refined as rotating group:
 C12(H12A,H12B,H12C)
4.h Idealised tetrahedral OH refined as rotating group:
 O3A(H3A)
;

loop_
_space_group_symop_operation_xyz
'x, y, z'
'-x, -y, -z'

loop_
_atom_site_label
_atom_site_type_symbol
_atom_site_fract_x
_atom_site_fract_y
_atom_site_fract_z
_atom_site_U_iso_or_equiv
_atom_site_adp_type
_atom_site_occupancy
_atom_site_site_symmetry_order
_atom_site_calc_flag
_atom_site_refinement_flags_posn
_atom_site_refinement_flags_adp
_atom_site_refinement_flags_occupancy
_atom_site_disorder_assembly
_atom_site_disorder_group
O1 O 0.8118(4) 1.0367(3) 0.4212(2) 0.0861(9) Uani 1 1 d . . . . .
N1 N 0.8441(4) 0.8137(3) 0.4527(2) 0.0673(9) Uani 1 1 d . . . . .
H1 H 0.951393 0.847013 0.486201 0.081 Uiso 1 1 calc R . . . .
N2 N 0.6791(4) 0.4367(3) 0.3501(3) 0.0722(9) Uani 1 1 d . . . . .
N3 N 0.6835(4) 0.6397(3) 0.2530(2) 0.0645(8) Uani 1 1 d . . . . .
N4 N 0.4018(5) 0.6986(3) 0.1834(3) 0.0745(9) Uani 1 1 d . . . . .
C1 C 0.7520(5) 0.9071(4) 0.4055(3) 0.0670(10) Uani 1 1 d . . . . .
C2 C 0.5754(5) 0.8551(4) 0.3356(3) 0.0646(10) Uani 1 1 d . . . . .
C3 C 0.5493(5) 0.7327(4) 0.2581(3) 0.0641(10) Uani 1 1 d . . . . .
C4 C 0.7168(5) 0.5784(4) 0.3539(3) 0.0623(9) Uani 1 1 d . . . . .
C5 C 0.7840(5) 0.6664(4) 0.4533(3) 0.0607(9) Uani 1 1 d . . . . .
C6 C 0.8033(5) 0.6064(4) 0.5547(3) 0.0670(10) Uani 1 1 d . . . . .
C7 C 0.7607(5) 0.4597(5) 0.5483(4) 0.0770(11) Uani 1 1 d . . . . .
H7 H 0.769755 0.415098 0.613751 0.092 Uiso 1 1 calc R . . . .
C8 C 0.7054(5) 0.3802(4) 0.4465(4) 0.0777(11) Uani 1 1 d . . . . .
H8 H 0.685048 0.281920 0.444294 0.093 Uiso 1 1 calc R . . . .
C9 C 0.2720(6) 0.7835(5) 0.1895(4) 0.0836(12) Uani 1 1 d . . . . .
H9 H 0.169804 0.761117 0.137198 0.100 Uiso 1 1 calc R . . . .
C10 C 0.2769(6) 0.9012(5) 0.2667(4) 0.0864(12) Uani 1 1 d . . . . .
H10 H 0.178311 0.953042 0.270298 0.104 Uiso 1 1 calc R . . . .
C11 C 0.4365(6) 0.9394(4) 0.3395(3) 0.0779(11) Uani 1 1 d . . . . .
H11 H 0.449562 1.021323 0.390473 0.093 Uiso 1 1 calc R . . . .
C12 C 0.8662(6) 0.6949(5) 0.6651(3) 0.0858(13) Uani 1 1 d . . . . .
H12A H 0.987598 0.747379 0.659282 0.129 Uiso 1 1 calc GR . . . .
H12B H 0.871422 0.634477 0.724235 0.129 Uiso 1 1 calc GR . . . .
H12C H 0.779856 0.759734 0.682581 0.129 Uiso 1 1 calc GR . . . .
C13 C 0.6826(6) 0.5484(4) 0.1472(3) 0.0795(12) Uani 1 1 d . . . . .
H13 H 0.571296 0.478160 0.125243 0.095 Uiso 1 1 calc R . . . .
C14 C 0.7806(6) 0.6156(5) 0.0548(3) 0.0919(14) Uani 1 1 d . . . . .
H14A H 0.837070 0.714245 0.070473 0.110 Uiso 1 1 calc R . . . .
H14B H 0.729843 0.586805 -0.022588 0.110 Uiso 1 1 calc R . . . .
C15 C 0.8643(6) 0.5093(5) 0.1156(4) 0.0869(13) Uani 1 1 d . . . . .
H15A H 0.864690 0.416086 0.074893 0.104 Uiso 1 1 calc R . . . .
H15B H 0.971864 0.543462 0.167908 0.104 Uiso 1 1 calc R . . . .
O2A O 0.7602(12) 0.1386(8) 0.1409(9) 0.103(4) Uani 0.5 1 d . U P A -1
O1A O 0.4981(11) 0.2277(12) 0.1880(14) 0.082(4) Uani 0.5 1 d G U P A -1
H1A H 0.565495 0.275863 0.239440 0.123 Uiso 0.5 1 d R . P A -1
O3A O 0.520(3) -0.231(2) -0.187(2) 0.174(9) Uani 0.5 1 d . U P A -1
H3A H 0.436486 -0.283828 -0.225085 0.260 Uiso 0.5 1 calc GR . P A -1
C1A C 0.4694(12) 0.051(2) 0.0482(14) 0.064(4) Uani 0.5 1 d . U P A -1
C2A C 0.5496(14) -0.047(3) -0.0202(19) 0.085(5) Uani 0.5 1 d G U P A -1
H2A H 0.675933 -0.052259 -0.009199 0.102 Uiso 0.5 1 calc R . P A -1
C3A C 0.441(2) -0.138(2) -0.1050(15) 0.103(8) Uani 0.5 1 d G U P A -1
C4A C 0.2524(19) -0.1306(11) -0.1214(9) 0.126(9) Uani 0.5 1 d G U P A -1
H4A H 0.179841 -0.191356 -0.178121 0.152 Uiso 0.5 1 calc R . P A -1
C5A C 0.1721(11) -0.0323(8) -0.0530(7) 0.102(3) Uani 0.5 1 d G U P A -1
H5A H 0.045851 -0.027249 -0.064023 0.122 Uiso 0.5 1 calc R . P A -1
C6A C 0.2806(11) 0.0586(9) 0.0318(7) 0.086(2) Uani 0.5 1 d G U P A -1
H6A H 0.226900 0.124355 0.077488 0.103 Uiso 0.5 1 calc R . P A -1
C7A C 0.593(2) 0.1419(17) 0.1331(17) 0.071(4) Uani 0.5 1 d . U P A -1

loop_
_atom_site_aniso_label
_atom_site_aniso_U_11
_atom_site_aniso_U_22
_atom_site_aniso_U_33
_atom_site_aniso_U_23
_atom_site_aniso_U_13
_atom_site_aniso_U_12
O1 0.0916(19) 0.0582(16) 0.100(2) 0.0002(14) -0.0270(15) 0.0010(13)
N1 0.0658(18) 0.0601(18) 0.071(2) 0.0020(15) -0.0134(15) 0.0019(15)
N2 0.071(2) 0.0614(19) 0.079(2) -0.0012(17) 0.0053(17) 0.0008(15)
N3 0.0718(19) 0.0630(18) 0.0530(18) -0.0040(15) -0.0038(14) 0.0014(15)
N4 0.074(2) 0.075(2) 0.068(2) 0.0051(16) -0.0157(17) -0.0040(17)
C1 0.068(2) 0.064(2) 0.063(2) -0.0009(19) -0.0079(18) 0.0014(19)
C2 0.066(2) 0.062(2) 0.062(2) 0.0032(18) -0.0056(18) 0.0035(18)
C3 0.067(2) 0.062(2) 0.059(2) 0.0058(18) -0.0016(18) -0.0024(18)
C4 0.060(2) 0.059(2) 0.064(2) 0.0003(18) 0.0016(17) 0.0000(16)
C5 0.059(2) 0.058(2) 0.062(2) 0.0027(18) -0.0001(17) 0.0039(16)
C6 0.063(2) 0.077(3) 0.061(2) 0.008(2) 0.0050(18) 0.0127(19)
C7 0.072(2) 0.086(3) 0.075(3) 0.022(2) 0.008(2) 0.012(2)
C8 0.078(3) 0.064(2) 0.091(3) 0.015(2) 0.009(2) 0.003(2)
C9 0.069(3) 0.084(3) 0.093(3) 0.015(2) -0.020(2) -0.001(2)
C10 0.079(3) 0.077(3) 0.102(3) 0.010(2) -0.010(2) 0.015(2)
C11 0.083(3) 0.069(2) 0.079(3) 0.002(2) -0.009(2) 0.010(2)
C12 0.093(3) 0.108(3) 0.056(2) 0.004(2) -0.003(2) 0.019(2)
C13 0.074(3) 0.088(3) 0.064(3) -0.016(2) 0.000(2) -0.007(2)
C14 0.088(3) 0.119(4) 0.063(3) 0.004(3) -0.005(2) 0.006(3)
C15 0.089(3) 0.088(3) 0.079(3) -0.005(2) 0.007(2) 0.006(2)
O2A 0.094(7) 0.076(6) 0.123(7) -0.022(5) -0.026(6) -0.007(5)
O1A 0.077(5) 0.064(7) 0.089(9) -0.020(6) 0.014(5) -0.021(4)
O3A 0.234(17) 0.123(15) 0.150(18) -0.041(12) 0.053(15) 0.010(12)
C1A 0.085(7) 0.054(7) 0.042(8) -0.006(5) 0.000(5) -0.015(6)
C2A 0.117(12) 0.069(9) 0.059(11) -0.004(7) -0.012(6) -0.006(6)
C3A 0.136(14) 0.091(11) 0.073(12) -0.002(7) 0.006(9) -0.004(9)
C4A 0.142(17) 0.18(2) 0.058(9) 0.015(9) 0.010(10) 0.017(15)
C5A 0.104(7) 0.108(7) 0.085(6) 0.000(5) -0.010(5) 0.005(6)
C6A 0.080(6) 0.088(6) 0.085(6) 0.011(5) -0.008(5) 0.005(5)
C7A 0.085(7) 0.056(7) 0.063(8) -0.005(5) 0.000(6) -0.011(5)

loop_
_atom_type_symbol
_atom_type_description
_atom_type_scat_dispersion_real
_atom_type_scat_dispersion_imag
_atom_type_scat_source
C C 0.0181 0.0091 'International Tables Vol C Tables 4.2.6.8 and 6.1.1.4'
H H 0.0000 0.0000 'International Tables Vol C Tables 4.2.6.8 and 6.1.1.4'
N N 0.0311 0.0180 'International Tables Vol C Tables 4.2.6.8 and 6.1.1.4'
O O 0.0492 0.0322 'International Tables Vol C Tables 4.2.6.8 and 6.1.1.4'

loop_
_geom_angle_atom_site_label_1
_geom_angle_atom_site_label_2
_geom_angle_atom_site_label_3
_geom_angle
_geom_angle_site_symmetry_1
_geom_angle_site_symmetry_3
_geom_angle_publ_flag
C1 N1 H1 116.4 . . ?
C1 N1 C5 127.2(3) . . ?
C5 N1 H1 116.4 . . ?
C8 N2 C4 117.5(3) . . ?
C3 N3 C4 115.4(3) . . ?
C3 N3 C13 116.3(3) . . ?
C4 N3 C13 116.4(3) . . ?
C9 N4 C3 116.9(3) . . ?
O1 C1 N1 120.7(3) . . ?
O1 C1 C2 119.8(3) . . ?
N1 C1 C2 119.5(3) . . ?
C3 C2 C1 123.4(3) . . ?
C11 C2 C1 118.2(3) . . ?
C11 C2 C3 118.1(3) . . ?
N4 C3 N3 116.4(3) . . ?
N4 C3 C2 122.9(4) . . ?
C2 C3 N3 120.7(3) . . ?
N2 C4 N3 118.0(3) . . ?
N2 C4 C5 122.6(3) . . ?
C5 C4 N3 119.5(3) . . ?
C4 C5 N1 121.6(3) . . ?
C6 C5 N1 119.0(3) . . ?
C6 C5 C4 119.3(3) . . ?
C5 C6 C12 122.0(3) . . ?
C7 C6 C5 116.7(3) . . ?
C7 C6 C12 121.3(4) . . ?
C6 C7 H7 119.8 . . ?
C8 C7 C6 120.5(4) . . ?
C8 C7 H7 119.8 . . ?
N2 C8 C7 123.3(4) . . ?
N2 C8 H8 118.3 . . ?
C7 C8 H8 118.3 . . ?
N4 C9 H9 117.3 . . ?
N4 C9 C10 125.3(4) . . ?
C10 C9 H9 117.3 . . ?
C9 C10 H10 121.6 . . ?
C9 C10 C11 116.9(4) . . ?
C11 C10 H10 121.6 . . ?
C2 C11 C10 119.7(4) . . ?
C2 C11 H11 120.1 . . ?
C10 C11 H11 120.1 . . ?
C6 C12 H12A 109.5 . . ?
C6 C12 H12B 109.5 . . ?
C6 C12 H12C 109.5 . . ?
H12A C12 H12B 109.5 . . ?
H12A C12 H12C 109.5 . . ?
H12B C12 H12C 109.5 . . ?
N3 C13 H13 117.4 . . ?
N3 C13 C14 115.4(3) . . ?
N3 C13 C15 116.4(3) . . ?
C14 C13 H13 117.4 . . ?
C15 C13 H13 117.4 . . ?
C15 C13 C14 60.3(3) . . ?
C13 C14 H14A 117.8 . . ?
C13 C14 H14B 117.8 . . ?
C13 C14 C15 59.5(3) . . ?
H14A C14 H14B 115.0 . . ?
C15 C14 H14A 117.8 . . ?
C15 C14 H14B 117.8 . . ?
C13 C15 C14 60.2(3) . . ?
C13 C15 H15A 117.7 . . ?
C13 C15 H15B 117.7 . . ?
C14 C15 H15A 117.7 . . ?
C14 C15 H15B 117.7 . . ?
H15A C15 H15B 114.9 . . ?
C7A O1A H1A 109.1 . . ?
C3A O3A H3A 109.5 . . ?
C2A C1A C6A 120.0 . . ?
C2A C1A C7A 116.1(10) . . ?
C6A C1A C7A 123.9(10) . . ?
C1A C2A H2A 120.0 . . ?
C3A C2A C1A 120.0 . . ?
C3A C2A H2A 120.0 . . ?
C2A C3A O3A 122.4(13) . . ?
C2A C3A C4A 120.0 . . ?
C4A C3A O3A 117.2(13) . . ?
C3A C4A H4A 120.0 . . ?
C5A C4A C3A 120.0 . . ?
C5A C4A H4A 120.0 . . ?
C4A C5A H5A 120.0 . . ?
C4A C5A C6A 120.0 . . ?
C6A C5A H5A 120.0 . . ?
C1A C6A H6A 120.0 . . ?
C5A C6A C1A 120.0 . . ?
C5A C6A H6A 120.0 . . ?
O2A C7A O1A 129.1(14) . . ?
O2A C7A C1A 122.3(10) . . ?
O1A C7A C1A 108.4(14) . . ?

loop_
_geom_bond_atom_site_label_1
_geom_bond_atom_site_label_2
_geom_bond_distance
_geom_bond_site_symmetry_2
_geom_bond_publ_flag
O1 C1 1.247(4) . ?
N1 H1 0.8600 . ?
N1 C1 1.345(4) . ?
N1 C5 1.418(4) . ?
N2 C4 1.343(4) . ?
N2 C8 1.334(5) . ?
N3 C3 1.413(5) . ?
N3 C4 1.415(4) . ?
N3 C13 1.453(4) . ?
N4 C3 1.338(4) . ?
N4 C9 1.333(5) . ?
C1 C2 1.486(5) . ?
C2 C3 1.396(5) . ?
C2 C11 1.381(5) . ?
C4 C5 1.399(5) . ?
C5 C6 1.399(5) . ?
C6 C7 1.389(5) . ?
C6 C12 1.497(5) . ?
C7 H7 0.9300 . ?
C7 C8 1.369(5) . ?
C8 H8 0.9300 . ?
C9 H9 0.9300 . ?
C9 C10 1.372(6) . ?
C10 H10 0.9300 . ?
C10 C11 1.393(5) . ?
C11 H11 0.9300 . ?
C12 H12A 0.9600 . ?
C12 H12B 0.9600 . ?
C12 H12C 0.9600 . ?
C13 H13 0.9800 . ?
C13 C14 1.491(6) . ?
C13 C15 1.480(6) . ?
C14 H14A 0.9700 . ?
C14 H14B 0.9700 . ?
C14 C15 1.492(6) . ?
C15 H15A 0.9700 . ?
C15 H15B 0.9700 . ?
O2A C7A 1.219(14) . ?
O1A H1A 0.8198 . ?
O1A C7A 1.294(14) . ?
O3A H3A 0.8200 . ?
O3A C3A 1.444(18) . ?
C1A C2A 1.3900 . ?
C1A C6A 1.3900 . ?
C1A C7A 1.443(15) . ?
C2A H2A 0.9300 . ?
C2A C3A 1.3900 . ?
C3A C4A 1.3900 . ?
C4A H4A 0.9300 . ?
C4A C5A 1.3900 . ?
C5A H5A 0.9300 . ?
C5A C6A 1.3900 . ?
C6A H6A 0.9300 . ?

loop_
_geom_hbond_atom_site_label_D
_geom_hbond_atom_site_label_H
_geom_hbond_atom_site_label_A
_geom_hbond_distance_DH
_geom_hbond_distance_HA
_geom_hbond_distance_DA
_geom_hbond_angle_DHA
_geom_hbond_site_symmetry_A
_geom_hbond_publ_flag
N1 H1 O1 0.86 2.10 2.950(4) 168.7 2_776 yes
O1A H1A N2 0.82 1.97 2.761(12) 161.8 . yes
O3A H3A N2 0.82 2.03 2.80(2) 156.8 2_655 yes

loop_
_geom_torsion_atom_site_label_1
_geom_torsion_atom_site_label_2
_geom_torsion_atom_site_label_3
_geom_torsion_atom_site_label_4
_geom_torsion
_geom_torsion_site_symmetry_1
_geom_torsion_site_symmetry_2
_geom_torsion_site_symmetry_3
_geom_torsion_site_symmetry_4
_geom_torsion_publ_flag
O1 C1 C2 C3 139.7(4) . . . . ?
O1 C1 C2 C11 -33.9(5) . . . . ?
N1 C1 C2 C3 -41.3(5) . . . . ?
N1 C1 C2 C11 145.1(4) . . . . ?
N1 C5 C6 C7 -173.4(3) . . . . ?
N1 C5 C6 C12 6.7(5) . . . . ?
N2 C4 C5 N1 172.2(3) . . . . ?
N2 C4 C5 C6 -3.7(5) . . . . ?
N3 C4 C5 N1 -8.8(5) . . . . ?
N3 C4 C5 C6 175.2(3) . . . . ?
N3 C13 C14 C15 107.2(4) . . . . ?
N3 C13 C15 C14 -105.6(4) . . . . ?
N4 C9 C10 C11 4.4(7) . . . . ?
C1 N1 C5 C4 49.8(5) . . . . ?
C1 N1 C5 C6 -134.2(4) . . . . ?
C1 C2 C3 N3 8.7(5) . . . . ?
C1 C2 C3 N4 -169.4(3) . . . . ?
C1 C2 C11 C10 173.6(4) . . . . ?
C3 N3 C4 N2 118.1(3) . . . . ?
C3 N3 C4 C5 -60.9(4) . . . . ?
C3 N3 C13 C14 81.3(4) . . . . ?
C3 N3 C13 C15 149.2(4) . . . . ?
C3 N4 C9 C10 -0.8(6) . . . . ?
C3 C2 C11 C10 -0.4(6) . . . . ?
C4 N2 C8 C7 2.8(6) . . . . ?
C4 N3 C3 N4 -121.1(3) . . . . ?
C4 N3 C3 C2 60.7(4) . . . . ?
C4 N3 C13 C14 -137.6(4) . . . . ?
C4 N3 C13 C15 -69.8(4) . . . . ?
C4 C5 C6 C7 2.6(5) . . . . ?
C4 C5 C6 C12 -177.2(3) . . . . ?
C5 N1 C1 O1 172.4(3) . . . . ?
C5 N1 C1 C2 -6.5(6) . . . . ?
C5 C6 C7 C8 0.9(5) . . . . ?
C6 C7 C8 N2 -3.8(6) . . . . ?
C8 N2 C4 N3 -177.9(3) . . . . ?
C8 N2 C4 C5 1.0(5) . . . . ?
C9 N4 C3 N3 178.2(3) . . . . ?
C9 N4 C3 C2 -3.6(5) . . . . ?
C9 C10 C11 C2 -3.6(6) . . . . ?
C11 C2 C3 N3 -177.7(3) . . . . ?
C11 C2 C3 N4 4.2(6) . . . . ?
C12 C6 C7 C8 -179.3(4) . . . . ?
C13 N3 C3 N4 20.4(5) . . . . ?
C13 N3 C3 C2 -157.8(3) . . . . ?
C13 N3 C4 N2 -23.4(5) . . . . ?
C13 N3 C4 C5 157.6(3) . . . . ?
O3A C3A C4A C5A -173(2) . . . . ?
C1A C2A C3A O3A 173(2) . . . . ?
C1A C2A C3A C4A 0.0 . . . . ?
C2A C1A C6A C5A 0.0 . . . . ?
C2A C1A C7A O2A 3.9(17) . . . . ?
C2A C1A C7A O1A 179.2(10) . . . . ?
C2A C3A C4A C5A 0.0 . . . . ?
C3A C4A C5A C6A 0.0 . . . . ?
C4A C5A C6A C1A 0.0 . . . . ?
C6A C1A C2A C3A 0.0 . . . . ?
C6A C1A C7A O2A -175.4(18) . . . . ?
C6A C1A C7A O1A -0.1(16) . . . . ?
C7A C1A C2A C3A -179.3(13) . . . . ?
C7A C1A C6A C5A 179.3(14) . . . . ?
